data_9004398
loop_
_publ_author_name
'Burns, P. C.'
'Novak, M.'
'Hawthorne, F. C.'

_publ_section_title
;
 Fluorine-hydroxyl variation in hambergite: A crystal-structure study
 Note: sample HM3
;
_journal_name_full 'The Canadian Mineralogist'
_journal_page_first 1205
_journal_page_last 1213
_journal_volume 33
_journal_year 1995
_chemical_compound_source Ctidruzice
_chemical_formula_sum 'B Be2 H O4'
_chemical_name_mineral Hambergite
_space_group_IT_number 61
_symmetry_space_group_name_Hall '-P 2ac 2ab'
_symmetry_space_group_name_H-M 'P b c a'
_cell_angle_alpha 90
_cell_angle_beta 90
_cell_angle_gamma 90
_cell_length_a 9.678
_cell_length_b 12.313
_cell_length_c 4.439
_cell_formula_units_Z 8
_cell_volume 528.974
_database_code_amcsd 0005472
_exptl_crystal_density_diffrn 2.357
_cod_original_formula_sum 'Be2 B H O4'
_cod_database_code 9004398

loop_
_space_group_symop_operation_xyz
x,y,z
x,1/2-y,1/2+z
-x,1/2+y,1/2-z
1/2-x,1/2+y,z
1/2+x,1/2-y,-z
1/2+x,y,1/2-z
1/2-x,-y,1/2+z
-x,-y,-z

loop_
_atom_site_label
_atom_site_fract_x
_atom_site_fract_y
_atom_site_fract_z
_atom_site_U_iso_or_equiv
Be1 0.00330 0.18940 0.26320 0.01020
Be2 0.23840 0.06670 0.27980 0.01000
B 0.10770 0.10900 0.77620 0.00990
H 0.80800 0.20500 0.12100 0.02000
O1 0.03750 0.18850 0.62350 0.01040
O2 0.10330 0.10450 0.08570 0.01030
O3 0.18800 0.03630 0.62090 0.01090
O4 0.34420 0.16720 0.29500 0.01400

loop_
_cod_related_entry_id
_cod_related_entry_database
_cod_related_entry_code
1 AMCSD 0005472
